data_7025436
loop_
_publ_author_name
'Li, Fuwei'
'Hu, Jian Jin'
'Koh, Lip Lin'
'Hor, T. S. Andy'

_publ_section_title
;
 Substituent-dependent structures and catalysis of benzimidazole-tethered
 N-heterocyclic carbene complexes of Ag(I), Ni(II) and Pd(II).
;
_journal_issue 22
_journal_name_full 'Dalton transactions (Cambridge, England : 2003)'
_journal_page_first 5231
_journal_page_last 5241
_journal_paper_doi 10.1039/c000722f
_journal_volume 39
_journal_year 2010
_chemical_formula_sum 'C40 H42 Ag2 Cl4 N8 O Pd'
_chemical_formula_weight 1114.76
_chemical_name_systematic
;
?
;
_space_group_IT_number 2
_symmetry_cell_setting triclinic
_symmetry_space_group_name_Hall '-P 1'
_symmetry_space_group_name_H-M 'P -1'
_atom_sites_solution_hydrogens geom
_atom_sites_solution_primary direct
_atom_sites_solution_secondary difmap
_audit_creation_method SHELXL-97
_cell_angle_alpha 73.16(3)
_cell_angle_beta 83.08(2)
_cell_angle_gamma 73.60(4)
_cell_formula_units_Z 2
_cell_length_a 11.284(3)
_cell_length_b 13.141(5)
_cell_length_c 15.104(4)
_cell_measurement_reflns_used 4751
_cell_measurement_temperature 223(2)
_cell_measurement_theta_max 23.84
_cell_measurement_theta_min 2.28
_cell_volume 2054.6(12)
_computing_cell_refinement 'Bruker SMART'
_computing_data_collection 'Bruker SMART'
_computing_data_reduction 'Bruker SAINT'
_computing_molecular_graphics 'Bruker SHELXTL'
_computing_publication_material 'Bruker SHELXTL'
_computing_structure_refinement 'SHELXL-97 (Sheldrick, 1997)'
_computing_structure_solution 'SHELXS-97 (Sheldrick, 1990)'
_diffrn_ambient_temperature 223(2)
_diffrn_measured_fraction_theta_full 0.998
_diffrn_measured_fraction_theta_max 0.998
_diffrn_measurement_device_type 'CCD area detector'
_diffrn_measurement_method 'phi and omega scans'
_diffrn_radiation_monochromator graphite
_diffrn_radiation_source 'fine-focus sealed tube'
_diffrn_radiation_type MoK\a
_diffrn_radiation_wavelength 0.71073
_diffrn_reflns_av_R_equivalents 0.0423
_diffrn_reflns_av_sigmaI/netI 0.0527
_diffrn_reflns_limit_h_max 14
_diffrn_reflns_limit_h_min -14
_diffrn_reflns_limit_k_max 17
_diffrn_reflns_limit_k_min -17
_diffrn_reflns_limit_l_max 19
_diffrn_reflns_limit_l_min -19
_diffrn_reflns_number 26695
_diffrn_reflns_theta_full 27.50
_diffrn_reflns_theta_max 27.50
_diffrn_reflns_theta_min 1.88
_exptl_absorpt_coefficient_mu 1.681
_exptl_absorpt_correction_T_max 0.9059
_exptl_absorpt_correction_T_min 0.6504
_exptl_absorpt_correction_type empirical
_exptl_crystal_colour Colourless
_exptl_crystal_density_diffrn 1.802
_exptl_crystal_density_meas ?
_exptl_crystal_density_method 'not measured'
_exptl_crystal_description Plate
_exptl_crystal_F_000 1108
_exptl_crystal_size_max 0.28
_exptl_crystal_size_mid 0.16
_exptl_crystal_size_min 0.06
_refine_diff_density_max 3.671
_refine_diff_density_min -2.087
_refine_diff_density_rms 0.139
_refine_ls_extinction_method none
_refine_ls_goodness_of_fit_ref 1.057
_refine_ls_hydrogen_treatment mixed
_refine_ls_matrix_type full
_refine_ls_number_parameters 523
_refine_ls_number_reflns 9403
_refine_ls_number_restraints 2
_refine_ls_restrained_S_all 1.057
_refine_ls_R_factor_all 0.0724
_refine_ls_R_factor_gt 0.0554
_refine_ls_shift/su_max 0.001
_refine_ls_shift/su_mean 0.000
_refine_ls_structure_factor_coef Fsqd
_refine_ls_weighting_details 'calc w=1/[\s^2^(Fo^2^)+(0.0579P)^2^+5.5899P] where P=(Fo^2^+2Fc^2^)/3'
_refine_ls_weighting_scheme calc
_refine_ls_wR_factor_gt 0.1285
_refine_ls_wR_factor_ref 0.1382
_reflns_number_gt 7414
_reflns_number_total 9403
_reflns_threshold_expression >2sigma(I)
_cod_data_source_file c000722f.txt
_cod_data_source_block 4a
_cod_depositor_comments
;
The following automatic conversions were performed:

'_symmetry_cell_setting' value 'Triclinic' changed to 'triclinic'
according to /home/saulius/struct/CIF-dictionaries/cif_core.dic
dictionary named 'cif_core.dic' version 2.4.2 from 2011-04-26.

Automatic conversion script
Id: cif_fix_values 1891 2012-01-12 08:04:46Z andrius 

The following automatic conversions were performed:

'_exptl_crystal_density_meas' value 'not measured' was changed to '?'
- the value is perceived as not measured.

Automatic conversion script
Id: cif_fix_values 3008 2015-01-20 13:52:24Z robertas 
;
_cod_original_cell_volume 2054.5(11)
_cod_original_sg_symbol_H-M P-1
_cod_database_code 7025436

loop_
_symmetry_equiv_pos_as_xyz
'x, y, z'
'-x, -y, -z'

loop_
_atom_site_label
_atom_site_type_symbol
_atom_site_fract_x
_atom_site_fract_y
_atom_site_fract_z
_atom_site_U_iso_or_equiv
_atom_site_adp_type
_atom_site_occupancy
_atom_site_symmetry_multiplicity
_atom_site_calc_flag
_atom_site_refinement_flags
_atom_site_disorder_group
Pd1 Pd 0.63616(3) 0.77443(3) 0.22744(2) 0.01975(10) Uani 1 1 d . .
N1 N 0.5178(4) 0.6796(3) 0.2962(3) 0.0242(8) Uani 1 1 d . .
N2 N 0.3529(3) 0.6462(3) 0.3818(3) 0.0257(8) Uani 1 1 d . .
N3 N 0.5284(4) 0.8280(3) 0.3982(3) 0.0250(8) Uani 1 1 d . .
N4 N 0.7202(4) 0.8217(3) 0.3945(3) 0.0271(8) Uani 1 1 d . .
N5 N 0.6341(3) 0.7328(3) 0.1067(3) 0.0227(8) Uani 1 1 d . .
N6 N 0.7166(3) 0.6678(3) -0.0125(3) 0.0230(8) Uani 1 1 d . .
N7 N 0.8336(3) 0.8275(3) 0.0942(3) 0.0231(8) Uani 1 1 d . .
N8 N 0.7508(3) 0.9685(3) 0.1445(3) 0.0252(8) Uani 1 1 d . .
C1 C 0.4250(4) 0.7166(4) 0.3496(3) 0.0244(9) Uani 1 1 d . .
C2 C 0.5091(4) 0.5773(4) 0.2930(3) 0.0264(10) Uani 1 1 d . .
C3 C 0.5860(5) 0.5004(4) 0.2507(3) 0.0303(11) Uani 1 1 d . .
H3 H 0.6559 0.5143 0.2137 0.036 Uiso 1 1 calc R .
C4 C 0.5546(5) 0.4026(4) 0.2657(4) 0.0377(12) Uani 1 1 d . .
H4 H 0.6051 0.3483 0.2387 0.045 Uiso 1 1 calc R .
C5 C 0.4515(6) 0.3814(4) 0.3190(4) 0.0405(13) Uani 1 1 d . .
H5 H 0.4334 0.3138 0.3262 0.049 Uiso 1 1 calc R .
C6 C 0.3742(5) 0.4563(4) 0.3621(4) 0.0370(12) Uani 1 1 d . .
H6 H 0.3046 0.4415 0.3991 0.044 Uiso 1 1 calc R .
C7 C 0.4058(4) 0.5556(4) 0.3476(3) 0.0267(10) Uani 1 1 d . .
C8 C 0.2465(4) 0.6558(4) 0.4480(3) 0.0322(11) Uani 1 1 d . .
H8A H 0.1885 0.6189 0.4356 0.039 Uiso 1 1 calc R .
H8B H 0.2034 0.7338 0.4399 0.039 Uiso 1 1 calc R .
C9 C 0.2864(5) 0.6054(6) 0.5464(4) 0.0461(15) Uani 1 1 d . .
H9A H 0.3219 0.5268 0.5562 0.069 Uiso 1 1 calc R .
H9B H 0.2153 0.6180 0.5886 0.069 Uiso 1 1 calc R .
H9C H 0.3476 0.6387 0.5576 0.069 Uiso 1 1 calc R .
C10 C 0.4084(4) 0.8227(4) 0.3733(3) 0.0270(10) Uani 1 1 d . .
H10A H 0.3772 0.8848 0.3202 0.032 Uiso 1 1 calc R .
H10B H 0.3482 0.8272 0.4254 0.032 Uiso 1 1 calc R .
C11 C 0.6338(4) 0.8133(4) 0.3454(3) 0.0241(9) Uani 1 1 d . .
C12 C 0.5481(5) 0.8474(4) 0.4790(3) 0.0335(11) Uani 1 1 d . .
H12 H 0.4888 0.8607 0.5265 0.040 Uiso 1 1 calc R .
C13 C 0.6673(5) 0.8439(5) 0.4771(4) 0.0371(12) Uani 1 1 d . .
H13 H 0.7082 0.8544 0.5231 0.045 Uiso 1 1 calc R .
C14 C 0.8505(4) 0.8178(4) 0.3664(4) 0.0328(11) Uani 1 1 d . .
H14A H 0.8902 0.8270 0.4168 0.039 Uiso 1 1 calc R .
H14B H 0.8534 0.8803 0.3125 0.039 Uiso 1 1 calc R .
C15 C 0.9233(5) 0.7145(4) 0.3427(3) 0.0322(11) Uani 1 1 d . .
C16 C 0.9069(5) 0.6125(5) 0.3909(4) 0.0450(14) Uani 1 1 d . .
H16 H 0.8437 0.6077 0.4373 0.054 Uiso 1 1 calc R .
C17 C 0.9824(6) 0.5162(5) 0.3721(5) 0.0502(15) Uani 1 1 d . .
H17 H 0.9703 0.4475 0.4064 0.060 Uiso 1 1 calc R .
C18 C 1.0742(6) 0.5217(6) 0.3038(5) 0.0507(16) Uani 1 1 d . .
H18 H 1.1242 0.4574 0.2898 0.061 Uiso 1 1 calc R .
C19 C 1.0916(5) 0.6244(6) 0.2557(4) 0.0472(15) Uani 1 1 d . .
H19 H 1.1557 0.6287 0.2099 0.057 Uiso 1 1 calc R .
C20 C 1.0167(5) 0.7205(5) 0.2736(4) 0.0380(12) Uani 1 1 d . .
H20 H 1.0288 0.7892 0.2394 0.046 Uiso 1 1 calc R .
C21 C 0.7356(4) 0.7047(4) 0.0572(3) 0.0221(9) Uani 1 1 d . .
C22 C 0.5398(4) 0.7153(4) 0.0660(3) 0.0237(9) Uani 1 1 d . .
C23 C 0.4127(4) 0.7361(4) 0.0874(3) 0.0285(10) Uani 1 1 d . .
H23 H 0.3765 0.7661 0.1367 0.034 Uiso 1 1 calc R .
C24 C 0.3435(5) 0.7103(4) 0.0319(4) 0.0326(11) Uani 1 1 d . .
H24 H 0.2575 0.7234 0.0438 0.039 Uiso 1 1 calc R .
C25 C 0.3966(5) 0.6653(4) -0.0414(4) 0.0344(11) Uani 1 1 d . .
H25 H 0.3457 0.6478 -0.0766 0.041 Uiso 1 1 calc R .
C26 C 0.5216(5) 0.6458(4) -0.0634(3) 0.0312(11) Uani 1 1 d . .
H26 H 0.5574 0.6159 -0.1129 0.037 Uiso 1 1 calc R .
C27 C 0.5921(4) 0.6727(4) -0.0083(3) 0.0248(9) Uani 1 1 d . .
C28 C 0.8083(4) 0.6276(4) -0.0809(3) 0.0274(10) Uani 1 1 d . .
H28A H 0.8800 0.6573 -0.0855 0.033 Uiso 1 1 calc R .
H28B H 0.7719 0.6537 -0.1418 0.033 Uiso 1 1 calc R .
C29 C 0.8498(6) 0.5035(5) -0.0538(4) 0.0454(14) Uani 1 1 d . .
H29A H 0.8838 0.4775 0.0072 0.068 Uiso 1 1 calc R .
H29B H 0.9127 0.4791 -0.0984 0.068 Uiso 1 1 calc R .
H29C H 0.7798 0.4741 -0.0528 0.068 Uiso 1 1 calc R .
C30 C 0.8555(4) 0.7188(4) 0.0783(3) 0.0256(10) Uani 1 1 d . .
H30A H 0.8894 0.6613 0.1335 0.031 Uiso 1 1 calc R .
H30B H 0.9154 0.7123 0.0263 0.031 Uiso 1 1 calc R .
C31 C 0.7479(4) 0.8636(4) 0.1563(3) 0.0216(9) Uani 1 1 d . .
C32 C 0.8891(4) 0.9084(4) 0.0438(4) 0.0301(11) Uani 1 1 d . .
H32 H 0.9511 0.9024 -0.0033 0.036 Uiso 1 1 calc R .
C33 C 0.8380(4) 0.9973(4) 0.0749(4) 0.0309(11) Uani 1 1 d . .
H33 H 0.8571 1.0657 0.0540 0.037 Uiso 1 1 calc R .
C34 C 0.6709(5) 1.0468(4) 0.1931(4) 0.0306(11) Uani 1 1 d . .
H34A H 0.6889 1.1186 0.1674 0.037 Uiso 1 1 calc R .
H34B H 0.6910 1.0214 0.2586 0.037 Uiso 1 1 calc R .
C35 C 0.5355(5) 1.0608(4) 0.1865(3) 0.0276(10) Uani 1 1 d . .
C36 C 0.4863(5) 1.0397(4) 0.1166(4) 0.0330(11) Uani 1 1 d . .
H36 H 0.5388 1.0147 0.0698 0.040 Uiso 1 1 calc R .
C37 C 0.3597(5) 1.0552(5) 0.1148(4) 0.0437(14) Uani 1 1 d . .
H37 H 0.3272 1.0394 0.0673 0.052 Uiso 1 1 calc R .
C38 C 0.2816(5) 1.0932(5) 0.1817(5) 0.0492(16) Uani 1 1 d . .
H38 H 0.1958 1.1044 0.1798 0.059 Uiso 1 1 calc R .
C39 C 0.3295(6) 1.1148(5) 0.2516(4) 0.0496(16) Uani 1 1 d . .
H39 H 0.2762 1.1413 0.2974 0.060 Uiso 1 1 calc R .
C40 C 0.4555(5) 1.0979(4) 0.2548(4) 0.0392(13) Uani 1 1 d . .
H40 H 0.4875 1.1116 0.3036 0.047 Uiso 1 1 calc R .
O1S O 0.8921(5) 0.4419(4) 0.1903(3) 0.0591(12) Uani 1 1 d D .
H2S H 0.891(7) 0.383(4) 0.176(5) 0.070 Uiso 1 1 d D .
H1S H 0.916(7) 0.410(6) 0.245(2) 0.070 Uiso 1 1 d D .
Ag1 Ag 0.93779(4) 1.13527(4) 0.29379(3) 0.04805(14) Uani 1 1 d . .
Ag2 Ag 0.88029(7) 0.98398(9) 0.52710(7) 0.0850(4) Uani 0.7468(18) 1 d P 1
Ag3 Ag 0.9232(3) 1.1106(2) 0.48505(19) 0.0798(10) Uani 0.2532(18) 1 d P 2
Cl1 Cl 0.92044(12) 1.22396(11) 0.12285(9) 0.0344(3) Uani 1 1 d . .
Cl2 Cl 1.08986(15) 0.93920(12) 0.34404(15) 0.0645(5) Uani 1 1 d . .
Cl3 Cl 0.74194(12) 1.10557(13) 0.39974(10) 0.0427(3) Uani 1 1 d . .
Cl4 Cl 1.04936(14) 1.22520(14) 0.38962(12) 0.0525(4) Uani 1 1 d . .

loop_
_atom_site_aniso_label
_atom_site_aniso_U_11
_atom_site_aniso_U_22
_atom_site_aniso_U_33
_atom_site_aniso_U_23
_atom_site_aniso_U_13
_atom_site_aniso_U_12
Pd1 0.01888(17) 0.02276(18) 0.01939(17) -0.00718(13) 0.00204(12) -0.00784(13)
N1 0.026(2) 0.0228(19) 0.0233(19) -0.0034(15) 0.0010(16) -0.0095(16)
N2 0.0209(19) 0.027(2) 0.028(2) -0.0031(16) -0.0010(16) -0.0094(16)
N3 0.025(2) 0.025(2) 0.025(2) -0.0083(16) 0.0040(16) -0.0078(16)
N4 0.024(2) 0.038(2) 0.022(2) -0.0107(17) -0.0009(16) -0.0088(17)
N5 0.0218(19) 0.027(2) 0.0232(19) -0.0095(16) -0.0015(15) -0.0089(15)
N6 0.0237(19) 0.0243(19) 0.0227(19) -0.0091(16) -0.0001(15) -0.0063(15)
N7 0.0181(18) 0.028(2) 0.027(2) -0.0101(16) 0.0011(15) -0.0089(15)
N8 0.0198(19) 0.026(2) 0.032(2) -0.0100(17) 0.0019(16) -0.0092(16)
C1 0.022(2) 0.025(2) 0.024(2) -0.0037(19) 0.0010(18) -0.0062(18)
C2 0.031(2) 0.026(2) 0.022(2) -0.0028(19) -0.0074(19) -0.0085(19)
C3 0.037(3) 0.030(3) 0.022(2) -0.004(2) -0.005(2) -0.008(2)
C4 0.052(3) 0.031(3) 0.031(3) -0.009(2) -0.009(2) -0.009(2)
C5 0.061(4) 0.025(3) 0.040(3) -0.003(2) -0.012(3) -0.020(3)
C6 0.038(3) 0.033(3) 0.040(3) 0.000(2) -0.008(2) -0.017(2)
C7 0.027(2) 0.026(2) 0.027(2) -0.0020(19) -0.0064(19) -0.0098(19)
C8 0.023(2) 0.039(3) 0.033(3) -0.004(2) 0.001(2) -0.012(2)
C9 0.037(3) 0.069(4) 0.029(3) -0.005(3) -0.001(2) -0.019(3)
C10 0.020(2) 0.029(2) 0.033(3) -0.011(2) 0.0020(19) -0.0061(19)
C11 0.024(2) 0.022(2) 0.027(2) -0.0083(19) 0.0030(18) -0.0071(18)
C12 0.035(3) 0.047(3) 0.024(2) -0.017(2) 0.006(2) -0.014(2)
C13 0.041(3) 0.050(3) 0.024(3) -0.014(2) 0.001(2) -0.014(3)
C14 0.023(2) 0.045(3) 0.035(3) -0.014(2) -0.003(2) -0.012(2)
C15 0.027(3) 0.042(3) 0.029(3) -0.010(2) -0.009(2) -0.007(2)
C16 0.038(3) 0.048(3) 0.047(3) -0.011(3) 0.008(3) -0.013(3)
C17 0.043(3) 0.039(3) 0.067(4) -0.015(3) -0.003(3) -0.007(3)
C18 0.035(3) 0.061(4) 0.063(4) -0.037(4) -0.011(3) -0.001(3)
C19 0.029(3) 0.081(5) 0.042(3) -0.036(3) 0.008(2) -0.014(3)
C20 0.024(3) 0.058(4) 0.035(3) -0.016(3) -0.002(2) -0.011(2)
C21 0.024(2) 0.018(2) 0.024(2) -0.0052(17) 0.0004(18) -0.0068(17)
C22 0.027(2) 0.023(2) 0.023(2) -0.0049(18) -0.0027(18) -0.0084(18)
C23 0.026(2) 0.030(3) 0.029(3) -0.006(2) 0.002(2) -0.011(2)
C24 0.023(2) 0.042(3) 0.033(3) -0.005(2) -0.001(2) -0.013(2)
C25 0.031(3) 0.038(3) 0.037(3) -0.006(2) -0.009(2) -0.014(2)
C26 0.038(3) 0.035(3) 0.026(2) -0.011(2) -0.005(2) -0.012(2)
C27 0.025(2) 0.022(2) 0.026(2) -0.0049(18) -0.0007(19) -0.0071(18)
C28 0.027(2) 0.029(2) 0.028(2) -0.012(2) 0.0053(19) -0.0076(19)
C29 0.051(4) 0.035(3) 0.049(3) -0.019(3) 0.014(3) -0.005(3)
C30 0.020(2) 0.030(2) 0.032(3) -0.018(2) 0.0015(19) -0.0053(18)
C31 0.020(2) 0.025(2) 0.022(2) -0.0093(18) -0.0006(17) -0.0064(17)
C32 0.020(2) 0.039(3) 0.037(3) -0.015(2) 0.010(2) -0.015(2)
C33 0.027(2) 0.031(3) 0.039(3) -0.010(2) 0.009(2) -0.019(2)
C34 0.033(3) 0.027(2) 0.036(3) -0.016(2) 0.001(2) -0.009(2)
C35 0.032(3) 0.019(2) 0.028(2) -0.0046(19) 0.004(2) -0.0056(19)
C36 0.026(3) 0.031(3) 0.035(3) -0.007(2) 0.000(2) 0.000(2)
C37 0.033(3) 0.042(3) 0.048(3) 0.000(3) -0.011(3) -0.006(2)
C38 0.025(3) 0.041(3) 0.061(4) 0.008(3) 0.006(3) -0.001(2)
C39 0.039(3) 0.046(3) 0.046(4) -0.007(3) 0.024(3) 0.001(3)
C40 0.042(3) 0.033(3) 0.037(3) -0.011(2) 0.009(2) -0.004(2)
O1S 0.068(3) 0.058(3) 0.059(3) -0.024(3) 0.003(3) -0.021(3)
Ag1 0.0433(3) 0.0534(3) 0.0426(3) -0.0037(2) -0.0047(2) -0.0132(2)
Ag2 0.0470(5) 0.1021(7) 0.0841(6) 0.0180(5) -0.0134(4) -0.0249(4)
Ag3 0.0841(19) 0.0790(18) 0.0737(17) -0.0409(14) -0.0235(13) 0.0119(13)
Cl1 0.0346(7) 0.0378(7) 0.0326(6) -0.0098(5) -0.0014(5) -0.0120(5)
Cl2 0.0434(9) 0.0341(8) 0.1098(15) 0.0036(9) -0.0322(9) -0.0119(6)
Cl3 0.0327(7) 0.0562(9) 0.0434(8) -0.0222(7) 0.0089(6) -0.0134(6)
Cl4 0.0397(8) 0.0637(10) 0.0640(10) -0.0402(8) -0.0109(7) -0.0016(7)

loop_
_atom_type_symbol
_atom_type_description
_atom_type_scat_dispersion_real
_atom_type_scat_dispersion_imag
_atom_type_scat_source
C C 0.0033 0.0016 'International Tables Vol C Tables 4.2.6.8 and 6.1.1.4'
H H 0.0000 0.0000 'International Tables Vol C Tables 4.2.6.8 and 6.1.1.4'
N N 0.0061 0.0033 'International Tables Vol C Tables 4.2.6.8 and 6.1.1.4'
Cl Cl 0.1484 0.1585 'International Tables Vol C Tables 4.2.6.8 and 6.1.1.4'
Pd Pd -0.9988 1.0072 'International Tables Vol C Tables 4.2.6.8 and 6.1.1.4'
Ag Ag -0.8971 1.1015 'International Tables Vol C Tables 4.2.6.8 and 6.1.1.4'
O O 0.0106 0.0060 'International Tables Vol C Tables 4.2.6.8 and 6.1.1.4'

loop_
_geom_angle_atom_site_label_1
_geom_angle_atom_site_label_2
_geom_angle_atom_site_label_3
_geom_angle
_geom_angle_site_symmetry_1
_geom_angle_site_symmetry_3
C31 Pd1 C11 96.67(18) . .
C31 Pd1 N5 84.87(16) . .
C11 Pd1 N5 178.38(16) . .
C31 Pd1 N1 177.32(16) . .
C11 Pd1 N1 85.99(17) . .
N5 Pd1 N1 92.47(15) . .
C1 N1 C2 106.9(4) . .
C1 N1 Pd1 121.4(3) . .
C2 N1 Pd1 131.6(3) . .
C1 N2 C7 106.8(4) . .
C1 N2 C8 127.6(4) . .
C7 N2 C8 125.3(4) . .
C11 N3 C12 110.8(4) . .
C11 N3 C10 124.8(4) . .
C12 N3 C10 124.4(4) . .
C11 N4 C13 109.9(4) . .
C11 N4 C14 127.6(4) . .
C13 N4 C14 122.4(4) . .
C21 N5 C22 106.3(4) . .
C21 N5 Pd1 122.0(3) . .
C22 N5 Pd1 131.4(3) . .
C21 N6 C27 106.9(4) . .
C21 N6 C28 128.0(4) . .
C27 N6 C28 125.1(4) . .
C31 N7 C32 111.4(4) . .
C31 N7 C30 123.3(4) . .
C32 N7 C30 125.1(4) . .
C31 N8 C33 110.7(4) . .
C31 N8 C34 126.4(4) . .
C33 N8 C34 122.8(4) . .
N1 C1 N2 112.1(4) . .
N1 C1 C10 121.9(4) . .
N2 C1 C10 125.9(4) . .
C3 C2 N1 131.1(5) . .
C3 C2 C7 121.1(4) . .
N1 C2 C7 107.8(4) . .
C4 C3 C2 116.5(5) . .
C3 C4 C5 122.4(5) . .
C6 C5 C4 122.1(5) . .
C5 C6 C7 115.9(5) . .
N2 C7 C2 106.5(4) . .
N2 C7 C6 131.5(5) . .
C2 C7 C6 122.0(5) . .
N2 C8 C9 111.3(4) . .
N3 C10 C1 109.0(4) . .
N4 C11 N3 105.3(4) . .
N4 C11 Pd1 134.5(3) . .
N3 C11 Pd1 119.9(3) . .
C13 C12 N3 106.7(4) . .
C12 C13 N4 107.3(4) . .
N4 C14 C15 114.8(4) . .
C16 C15 C20 118.8(5) . .
C16 C15 C14 122.3(5) . .
C20 C15 C14 118.7(5) . .
C15 C16 C17 121.3(6) . .
C18 C17 C16 120.2(6) . .
C17 C18 C19 118.7(6) . .
C20 C19 C18 121.5(5) . .
C19 C20 C15 119.5(6) . .
N5 C21 N6 112.7(4) . .
N5 C21 C30 120.9(4) . .
N6 C21 C30 126.4(4) . .
C27 C22 N5 107.8(4) . .
C27 C22 C23 121.4(4) . .
N5 C22 C23 130.7(4) . .
C24 C23 C22 116.2(5) . .
C23 C24 C25 122.3(5) . .
C26 C25 C24 121.7(5) . .
C25 C26 C27 116.4(5) . .
N6 C27 C26 131.7(4) . .
N6 C27 C22 106.3(4) . .
C26 C27 C22 122.0(4) . .
N6 C28 C29 111.0(4) . .
N7 C30 C21 109.0(4) . .
N8 C31 N7 104.6(4) . .
N8 C31 Pd1 133.5(3) . .
N7 C31 Pd1 121.3(3) . .
C33 C32 N7 106.8(4) . .
C32 C33 N8 106.6(4) . .
N8 C34 C35 113.7(4) . .
C36 C35 C40 118.5(5) . .
C36 C35 C34 123.8(4) . .
C40 C35 C34 117.7(5) . .
C35 C36 C37 120.5(5) . .
C38 C37 C36 120.5(6) . .
C37 C38 C39 119.6(5) . .
C38 C39 C40 120.3(5) . .
C39 C40 C35 120.6(6) . .
Cl1 Ag1 Cl2 116.77(7) . .
Cl1 Ag1 Cl3 120.85(5) . .
Cl2 Ag1 Cl3 100.97(6) . .
Cl1 Ag1 Cl4 116.87(6) . .
Cl2 Ag1 Cl4 94.33(6) . .
Cl3 Ag1 Cl4 102.70(6) . .
Cl1 Ag1 Ag3 160.59(7) . .
Cl2 Ag1 Ag3 81.66(8) . .
Cl3 Ag1 Ag3 56.49(7) . .
Cl4 Ag1 Ag3 51.91(8) . .
Cl1 Ag1 Ag2 147.79(4) . 2_776
Cl2 Ag1 Ag2 48.66(6) . 2_776
Cl3 Ag1 Ag2 91.33(5) . 2_776
Cl4 Ag1 Ag2 49.83(5) . 2_776
Ag3 Ag1 Ag2 41.60(6) . 2_776
Cl3 Ag2 Cl2 118.93(7) . 2_776
Cl3 Ag2 Cl4 137.51(7) . 2_776
Cl2 Ag2 Cl4 99.07(6) 2_776 2_776
Cl3 Ag2 Ag2 106.60(6) . 2_776
Cl2 Ag2 Ag2 80.79(7) 2_776 2_776
Cl4 Ag2 Ag2 97.06(7) 2_776 2_776
Cl3 Ag2 Ag1 169.45(6) . 2_776
Cl2 Ag2 Ag1 50.89(4) 2_776 2_776
Cl4 Ag2 Ag1 52.73(4) 2_776 2_776
Ag2 Ag2 Ag1 70.82(4) 2_776 2_776
Cl4 Ag3 Cl2 124.49(12) . 2_776
Cl4 Ag3 Cl3 113.25(12) . .
Cl2 Ag3 Cl3 118.38(14) 2_776 .
Cl4 Ag3 Ag1 62.09(8) . .
Cl2 Ag3 Ag1 171.60(13) 2_776 .
Cl3 Ag3 Ag1 58.20(6) . .
Cl4 Ag3 Ag3 105.12(16) . 2_776
Cl2 Ag3 Ag3 82.82(13) 2_776 2_776
Cl3 Ag3 Ag3 102.44(14) . 2_776
Ag1 Ag3 Ag3 90.41(11) . 2_776
Ag3 Cl2 Ag2 41.74(8) 2_776 2_776
Ag3 Cl2 Ag1 104.64(10) 2_776 .
Ag2 Cl2 Ag1 80.45(7) 2_776 .
Ag2 Cl3 Ag3 41.16(8) . .
Ag2 Cl3 Ag1 89.19(6) . .
Ag3 Cl3 Ag1 65.30(8) . .
Ag3 Cl4 Ag2 52.62(8) . 2_776
Ag3 Cl4 Ag1 65.99(7) . .
Ag2 Cl4 Ag1 77.45(6) 2_776 .

loop_
_geom_bond_atom_site_label_1
_geom_bond_atom_site_label_2
_geom_bond_distance
_geom_bond_site_symmetry_2
Pd1 C31 1.974(4) .
Pd1 C11 1.986(5) .
Pd1 N5 2.054(4) .
Pd1 N1 2.066(4) .
N1 C1 1.312(6) .
N1 C2 1.390(6) .
N2 C1 1.351(6) .
N2 C7 1.386(6) .
N2 C8 1.469(6) .
N3 C11 1.349(6) .
N3 C12 1.373(6) .
N3 C10 1.473(6) .
N4 C11 1.340(6) .
N4 C13 1.390(6) .
N4 C14 1.470(6) .
N5 C21 1.312(6) .
N5 C22 1.393(6) .
N6 C21 1.341(6) .
N6 C27 1.383(6) .
N6 C28 1.472(6) .
N7 C31 1.349(6) .
N7 C32 1.377(6) .
N7 C30 1.463(6) .
N8 C31 1.347(6) .
N8 C33 1.394(6) .
N8 C34 1.472(6) .
C1 C10 1.494(6) .
C2 C3 1.389(7) .
C2 C7 1.393(7) .
C3 C4 1.378(7) .
C4 C5 1.380(8) .
C5 C6 1.379(8) .
C6 C7 1.398(7) .
C8 C9 1.507(7) .
C12 C13 1.330(7) .
C14 C15 1.493(7) .
C15 C16 1.380(8) .
C15 C20 1.393(7) .
C16 C17 1.395(8) .
C17 C18 1.373(9) .
C18 C19 1.391(9) .
C19 C20 1.387(8) .
C21 C30 1.498(6) .
C22 C27 1.393(6) .
C22 C23 1.397(6) .
C23 C24 1.379(7) .
C24 C25 1.398(7) .
C25 C26 1.377(7) .
C26 C27 1.392(6) .
C28 C29 1.508(7) .
C32 C33 1.337(7) .
C34 C35 1.499(7) .
C35 C36 1.378(7) .
C35 C40 1.392(7) .
C36 C37 1.388(7) .
C37 C38 1.371(9) .
C38 C39 1.372(10) .
C39 C40 1.381(8) .
Ag1 Cl1 2.5125(16) .
Ag1 Cl2 2.616(2) .
Ag1 Cl3 2.6210(16) .
Ag1 Cl4 2.7105(17) .
Ag1 Ag3 2.802(3) .
Ag1 Ag2 3.3248(15) 2_776
Ag2 Cl3 2.495(2) .
Ag2 Cl2 2.531(2) 2_776
Ag2 Cl4 2.603(2) 2_776
Ag2 Ag2 2.8383(18) 2_776
Ag2 Ag1 3.3248(16) 2_776
Ag3 Cl4 2.414(4) .
Ag3 Cl2 2.469(4) 2_776
Ag3 Cl3 2.571(3) .
Ag3 Ag3 2.871(5) 2_776
Cl2 Ag3 2.469(4) 2_776
Cl2 Ag2 2.532(2) 2_776
Cl4 Ag2 2.603(2) 2_776
